data_4101415
loop_
_publ_author_name
'Nolan, Elizabeth M'
'Ryu, Jubin W'
'Jaworski, Jacek'
'Feazell, Rodney P'
'Sheng, Morgan'
'Lippard, Stephen J'

_publ_section_title
;
 Zinspy sensors with enhanced dynamic range for imaging neuronal cell
 zinc uptake and mobilization.
;
_journal_issue 48
_journal_name_full 'Journal of the American Chemical Society'
_journal_page_first 15517
_journal_page_last 15528
_journal_paper_doi 10.1021/ja065759a
_journal_volume 128
_journal_year 2006
_chemical_formula_moiety 'C44 H30 Cl2 F4 N4 O5 S2, C Cl2'
_chemical_formula_sum 'C45 H28 Cl4 F4 N4 O5 S2'
_chemical_formula_weight 986.63
_chemical_name_systematic
; 
 ? 
;
_space_group_IT_number 2
_symmetry_cell_setting triclinic
_symmetry_space_group_name_Hall '-P 1'
_symmetry_space_group_name_H-M 'P -1'
_atom_sites_solution_hydrogens geom
_atom_sites_solution_primary direct
_atom_sites_solution_secondary difmap
_audit_creation_method SHELXL-97
_cell_angle_alpha 73.9770(10)
_cell_angle_beta 78.8810(10)
_cell_angle_gamma 63.8530(10)
_cell_formula_units_Z 2
_cell_length_a 13.0106(9)
_cell_length_b 13.7993(10)
_cell_length_c 14.1006(10)
_cell_measurement_reflns_used 5155
_cell_measurement_temperature 273(2)
_cell_measurement_theta_max 28.21
_cell_measurement_theta_min 2.21
_cell_volume 2176.8(3)
_computing_cell_refinement 'Bruker SMART'
_computing_data_collection 'Bruker SMART'
_computing_data_reduction 'Bruker SAINT'
_computing_molecular_graphics 'Bruker SHELXTL'
_computing_publication_material 'Bruker SHELXTL'
_computing_structure_refinement 'SHELXL-97 (Sheldrick, 1997)'
_computing_structure_solution 'SHELXS-97 (Sheldrick, 1990)'
_diffrn_ambient_temperature 273(2)
_diffrn_measured_fraction_theta_full 0.988
_diffrn_measured_fraction_theta_max 0.988
_diffrn_measurement_device_type 'CCD area detector'
_diffrn_measurement_method 'phi and omega scans'
_diffrn_radiation_monochromator graphite
_diffrn_radiation_source 'fine-focus sealed tube'
_diffrn_radiation_type MoK\a
_diffrn_radiation_wavelength 0.71073
_diffrn_reflns_av_R_equivalents 0.0337
_diffrn_reflns_av_sigmaI/netI 0.0540
_diffrn_reflns_limit_h_max 15
_diffrn_reflns_limit_h_min -15
_diffrn_reflns_limit_k_max 16
_diffrn_reflns_limit_k_min -16
_diffrn_reflns_limit_l_max 16
_diffrn_reflns_limit_l_min -16
_diffrn_reflns_number 15511
_diffrn_reflns_theta_full 25.00
_diffrn_reflns_theta_max 25.00
_diffrn_reflns_theta_min 1.75
_exptl_absorpt_coefficient_mu 0.437
_exptl_absorpt_correction_T_max .95
_exptl_absorpt_correction_T_min .9
_exptl_absorpt_correction_type multi-scan
_exptl_absorpt_process_details SADABS
_exptl_crystal_colour colorless
_exptl_crystal_density_diffrn 1.505
_exptl_crystal_density_method 'not measured'
_exptl_crystal_description block
_exptl_crystal_F_000 1004
_exptl_crystal_size_max .3
_exptl_crystal_size_mid .2
_exptl_crystal_size_min .1
_refine_diff_density_max 0.663
_refine_diff_density_min -0.530
_refine_diff_density_rms 0.075
_refine_ls_extinction_method none
_refine_ls_goodness_of_fit_ref 1.008
_refine_ls_hydrogen_treatment mixed
_refine_ls_matrix_type full
_refine_ls_number_parameters 717
_refine_ls_number_reflns 7576
_refine_ls_number_restraints 32
_refine_ls_restrained_S_all 1.011
_refine_ls_R_factor_all 0.0597
_refine_ls_R_factor_gt 0.0554
_refine_ls_shift/su_max 0.002
_refine_ls_shift/su_mean 0.000
_refine_ls_structure_factor_coef Fsqd
_refine_ls_weighting_details 'calc w=1/[\s^2^(Fo^2^)+(0.0766P)^2^+2.0987P] where P=(Fo^2^+2Fc^2^)/3'
_refine_ls_weighting_scheme calc
_refine_ls_wR_factor_gt 0.1457
_refine_ls_wR_factor_ref 0.1503
_reflns_number_gt 6783
_reflns_number_total 7576
_reflns_threshold_expression >2sigma(I)
_cod_data_source_file ja065759asi20060809_065429.cif
_cod_data_source_block lnzsf6
_cod_depositor_comments
;
The following automatic conversions were performed:
'_symmetry_cell_setting' value 'Triclinic' changed to 'triclinic'
according to '/home/saulius/struct/CIF-dictionaries/cif_core.dic'
dictionary named 'cif_core.dic' version 2.4.1 from 2010-06-29.

Automatic conversion script
Id: cif_fix_enum 1527 2010-12-29 10:47:43Z saulius 
;
_cod_original_sg_symbol_H-M P-1
_cod_database_code 4101415

loop_
_symmetry_equiv_pos_as_xyz
'x, y, z'
'-x, -y, -z'

loop_
_atom_site_label
_atom_site_type_symbol
_atom_site_fract_x
_atom_site_fract_y
_atom_site_fract_z
_atom_site_U_iso_or_equiv
_atom_site_adp_type
_atom_site_occupancy
_atom_site_symmetry_multiplicity
_atom_site_calc_flag
_atom_site_refinement_flags
_atom_site_disorder_assembly
_atom_site_disorder_group
S1 S -0.30861(7) 0.98307(8) 0.22216(6) 0.0360(2) Uani 0.872(2) 1 d PDU A 1
C9 C -0.4541(3) 1.1326(3) 0.3150(3) 0.0360(2) Uani 0.872(2) 1 d PDU A 1
H9 H -0.4863 1.1847 0.3543 0.043 Uiso 0.872(2) 1 calc PR A 1
C9A C -0.3402(18) 0.999(2) 0.2446(19) 0.0360(2) Uani 0.128(2) 1 d PDU A 2
H9A H -0.2778 0.9349 0.2328 0.043 Uiso 0.128(2) 1 calc PR A 2
S1A S -0.4779(5) 1.1372(5) 0.3408(4) 0.0360(2) Uani 0.128(2) 1 d PDU A 2
S2 S -0.27604(9) 1.32807(9) 0.43401(8) 0.0557(3) Uani 0.920(3) 1 d PDU B 1
C21 C -0.4868(4) 1.3846(4) 0.4342(4) 0.0557(3) Uani 0.920(3) 1 d PDU B 1
H21 H -0.5637 1.3997 0.4544 0.067 Uiso 0.920(3) 1 calc PR B 1
C21A C -0.327(3) 1.365(5) 0.4266(14) 0.0557(3) Uani 0.080(3) 1 d PDU B 2
H21A H -0.2675 1.3739 0.4453 0.067 Uiso 0.080(3) 1 calc PR B 2
S2A S -0.5163(8) 1.3859(12) 0.4339(9) 0.0557(3) Uani 0.080(3) 1 d PDU B 2
F1 F -0.26495(13) 0.66708(13) 0.68882(11) 0.0389(4) Uani 1 1 d . . .
F2 F -0.29435(16) 0.48260(16) 0.79152(13) 0.0522(4) Uani 1 1 d . . .
F3 F -0.14584(19) 0.33120(16) 0.92205(14) 0.0638(5) Uani 1 1 d . . .
F4 F 0.03603(17) 0.35909(15) 0.95659(13) 0.0548(5) Uani 1 1 d . . .
O1 O 0.07132(16) 0.76488(15) 0.32082(13) 0.0338(4) Uani 1 1 d . . .
H1A H 0.041(3) 0.837(3) 0.280(3) 0.059(10) Uiso 1 1 d . . .
O2 O -0.12719(14) 0.92283(13) 0.59828(12) 0.0288(4) Uani 1 1 d . . .
O3 O -0.38766(16) 1.09892(18) 0.84578(16) 0.0410(5) Uani 1 1 d . . .
H3A H -0.402(3) 1.149(3) 0.794(2) 0.040(9) Uiso 1 1 d . . .
O4 O 0.14439(18) 0.52775(19) 0.89359(16) 0.0523(5) Uani 1 1 d . . .
O5 O 0.04044(14) 0.66898(15) 0.77933(13) 0.0324(4) Uani 1 1 d . . .
N1 N -0.13463(17) 1.00095(17) 0.32712(14) 0.0275(4) Uani 1 1 d . . .
N2 N 0.04158(18) 0.94298(17) 0.18376(15) 0.0310(5) Uani 1 1 d . . .
N3 N -0.39988(18) 1.19834(18) 0.65717(17) 0.0341(5) Uani 1 1 d . . .
N4 N -0.6683(2) 1.2318(2) 0.5738(2) 0.0550(7) Uani 1 1 d . . .
C1 C 0.1262(2) 0.9077(2) 0.11368(19) 0.0348(6) Uani 1 1 d . . .
H1 H 0.172(3) 0.833(3) 0.127(2) 0.034(7) Uiso 1 1 d . . .
C1S C 0.5171(11) 0.2739(11) -0.0056(9) 0.212(5) Uiso 1 1 d . . .
C2 C 0.1463(3) 0.9773(3) 0.0288(2) 0.0384(6) Uani 1 1 d . . .
H2 H 0.208(3) 0.949(3) -0.014(2) 0.040(8) Uiso 1 1 d . . .
C3 C 0.0775(3) 1.0884(3) 0.0164(2) 0.0398(6) Uani 1 1 d . . .
H3 H 0.087(3) 1.138(3) -0.038(2) 0.041(8) Uiso 1 1 d . . .
C4 C -0.0088(2) 1.1264(2) 0.0884(2) 0.0362(6) Uani 1 1 d . . .
H4 H -0.057(3) 1.201(3) 0.078(2) 0.035(7) Uiso 1 1 d . . .
C5 C -0.0255(2) 1.0509(2) 0.17117(18) 0.0299(5) Uani 1 1 d . . .
C6 C -0.1227(2) 1.0912(2) 0.24870(19) 0.0324(5) Uani 1 1 d . . .
H6A H -0.112(3) 1.147(3) 0.279(2) 0.050(9) Uiso 1 1 d . . .
H6B H -0.188(2) 1.125(2) 0.218(2) 0.028(7) Uiso 1 1 d . . .
C7 C -0.4455(3) 1.0466(3) 0.1924(2) 0.0461(7) Uani 1 1 d D . .
H7 H -0.463(3) 1.029(3) 0.146(3) 0.061(11) Uiso 1 1 d . . .
C8 C -0.5151(3) 1.1191(3) 0.2466(3) 0.0544(9) Uani 1 1 d D A .
H8 H -0.595(3) 1.167(3) 0.235(3) 0.069(11) Uiso 1 1 d . . .
C10 C -0.3394(2) 1.0552(2) 0.31250(18) 0.0312(5) Uani 1 1 d D . .
C11 C -0.2506(2) 1.0341(2) 0.37716(19) 0.0322(5) Uani 1 1 d . A .
H11A H -0.249(2) 0.971(2) 0.434(2) 0.036(7) Uiso 1 1 d . . .
H11B H -0.272(2) 1.098(2) 0.403(2) 0.027(7) Uiso 1 1 d . . .
C12 C -0.0497(2) 0.9628(2) 0.39913(18) 0.0269(5) Uani 1 1 d . . .
H12A H -0.071(2) 1.013(2) 0.441(2) 0.026(6) Uiso 1 1 d . . .
H12B H 0.020(2) 0.960(2) 0.3599(19) 0.024(6) Uiso 1 1 d . . .
C13 C -0.7818(3) 1.2785(3) 0.5959(3) 0.0577(9) Uani 1 1 d . . .
H13 H -0.830(4) 1.287(3) 0.549(3) 0.079(13) Uiso 1 1 d . . .
C14 C -0.8269(3) 1.3140(3) 0.6819(3) 0.0623(10) Uani 1 1 d . . .
H14 H -0.908(4) 1.348(4) 0.697(3) 0.082(13) Uiso 1 1 d . . .
C15 C -0.7527(3) 1.3034(3) 0.7462(3) 0.0634(10) Uani 1 1 d . . .
H15 H -0.781(4) 1.332(4) 0.804(3) 0.075(12) Uiso 1 1 d . . .
C16 C -0.6365(2) 1.2555(2) 0.7259(2) 0.0416(6) Uani 1 1 d . . .
H16 H -0.5866 1.2475 0.7695 0.050 Uiso 1 1 calc R . .
C17 C -0.5966(2) 1.2203(2) 0.6407(2) 0.0377(6) Uani 1 1 d . . .
C18 C -0.4692(2) 1.1600(2) 0.6187(2) 0.0352(6) Uani 1 1 d . . .
H18A H -0.452(2) 1.165(2) 0.546(2) 0.039(8) Uiso 1 1 d . . .
H18B H -0.448(2) 1.087(3) 0.647(2) 0.032(7) Uiso 1 1 d . . .
C19 C -0.3325(3) 1.3759(3) 0.3234(3) 0.0597(9) Uani 1 1 d D . .
H19 H -0.288(3) 1.384(3) 0.262(3) 0.068(11) Uiso 1 1 d . . .
C20 C -0.4466(3) 1.4031(3) 0.3337(3) 0.0639(10) Uani 1 1 d D B .
H20 H -0.489(4) 1.435(3) 0.281(3) 0.075(12) Uiso 1 1 d . . .
C22 C -0.4061(2) 1.3435(2) 0.4994(2) 0.0408(6) Uani 1 1 d D . .
C23 C -0.4204(3) 1.3149(2) 0.6103(2) 0.0416(7) Uani 1 1 d . B .
H23A H -0.498(3) 1.360(3) 0.632(2) 0.048(9) Uiso 1 1 d . . .
H23B H -0.367(3) 1.330(2) 0.637(2) 0.039(8) Uiso 1 1 d . . .
C24 C -0.2771(2) 1.1224(2) 0.6496(2) 0.0327(6) Uani 1 1 d . . .
H24A H -0.252(2) 1.113(2) 0.583(2) 0.034(7) Uiso 1 1 d . . .
H24B H -0.235(2) 1.159(2) 0.667(2) 0.031(7) Uiso 1 1 d . . .
C25 C -0.06351(19) 0.82893(19) 0.56095(17) 0.0249(5) Uani 1 1 d . . .
C26 C -0.02783(19) 0.8482(2) 0.45996(17) 0.0255(5) Uani 1 1 d . . .
C27 C 0.0336(2) 0.7568(2) 0.41625(17) 0.0269(5) Uani 1 1 d . . .
C28 C 0.0597(2) 0.6506(2) 0.47589(18) 0.0286(5) Uani 1 1 d . . .
C29 C 0.0255(2) 0.6338(2) 0.57483(18) 0.0276(5) Uani 1 1 d . . .
H29 H 0.047(2) 0.560(2) 0.616(2) 0.032(7) Uiso 1 1 d . . .
C30 C -0.0369(2) 0.7239(2) 0.61955(17) 0.0262(5) Uani 1 1 d . . .
C31 C -0.0674(2) 0.7060(2) 0.72941(18) 0.0280(5) Uani 1 1 d . . .
C32 C -0.1538(2) 0.8108(2) 0.75857(17) 0.0276(5) Uani 1 1 d . . .
C33 C -0.2086(2) 0.8087(2) 0.85401(19) 0.0306(5) Uani 1 1 d . . .
H33 H -0.195(2) 0.741(2) 0.899(2) 0.028(7) Uiso 1 1 d . . .
C34 C -0.2848(2) 0.9049(2) 0.88183(18) 0.0318(5) Uani 1 1 d . . .
C35 C -0.3099(2) 1.0070(2) 0.81610(19) 0.0324(6) Uani 1 1 d . . .
C36 C -0.2549(2) 1.0119(2) 0.72031(19) 0.0294(5) Uani 1 1 d . . .
C37 C -0.1779(2) 0.9123(2) 0.69373(17) 0.0270(5) Uani 1 1 d . . .
C38 C -0.0995(2) 0.6096(2) 0.77260(16) 0.0274(5) Uani 1 1 d . . .
C39 C -0.1918(2) 0.5939(2) 0.75522(17) 0.0302(5) Uani 1 1 d . . .
C40 C -0.2063(2) 0.4998(2) 0.8071(2) 0.0384(6) Uani 1 1 d . . .
C41 C -0.1298(3) 0.4211(2) 0.8744(2) 0.0427(7) Uani 1 1 d . . .
C42 C -0.0383(3) 0.4367(2) 0.89142(19) 0.0401(6) Uani 1 1 d . . .
C43 C -0.0239(2) 0.5317(2) 0.84021(18) 0.0336(6) Uani 1 1 d . . .
C44 C 0.0639(2) 0.5706(2) 0.84390(19) 0.0360(6) Uani 1 1 d . . .
Cl1 Cl 0.13993(7) 0.53675(5) 0.42343(5) 0.0430(2) Uani 1 1 d . . .
Cl2 Cl -0.35152(6) 0.89851(6) 1.00079(5) 0.0439(2) Uani 1 1 d . . .
Cl3 Cl 0.4434(11) 0.3649(11) -0.0956(12) 0.272(6) Uani 0.35 1 d P . .
Cl3A Cl 0.559(3) 0.367(3) 0.051(3) 0.191(12) Uiso 0.10 1 d P . .
Cl3B Cl 0.3763(3) 0.3686(3) -0.0006(4) 0.1465(13) Uani 0.60 1 d P . .
Cl3C Cl 0.4374(18) 0.3831(16) 0.0513(14) 0.175(6) Uiso 0.15 1 d P . .
Cl4 Cl 0.5645(7) 0.3466(5) -0.1230(5) 0.131(2) Uani 0.30 1 d P . .
Cl4C Cl 0.6118(9) 0.2950(8) 0.0574(7) 0.111(3) Uani 0.25 1 d P . .
Cl4B Cl 0.6203(11) 0.3174(11) 0.0138(19) 0.273(14) Uani 0.25 1 d P . .

loop_
_atom_site_aniso_label
_atom_site_aniso_U_11
_atom_site_aniso_U_22
_atom_site_aniso_U_33
_atom_site_aniso_U_23
_atom_site_aniso_U_13
_atom_site_aniso_U_12
S1 0.0297(4) 0.0430(5) 0.0348(5) -0.0146(3) 0.0007(3) -0.0123(4)
C9 0.0297(4) 0.0430(5) 0.0348(5) -0.0146(3) 0.0007(3) -0.0123(4)
C9A 0.0297(4) 0.0430(5) 0.0348(5) -0.0146(3) 0.0007(3) -0.0123(4)
S1A 0.0297(4) 0.0430(5) 0.0348(5) -0.0146(3) 0.0007(3) -0.0123(4)
S2 0.0358(5) 0.0611(6) 0.0689(6) -0.0088(4) -0.0052(4) -0.0216(4)
C21 0.0358(5) 0.0611(6) 0.0689(6) -0.0088(4) -0.0052(4) -0.0216(4)
C21A 0.0358(5) 0.0611(6) 0.0689(6) -0.0088(4) -0.0052(4) -0.0216(4)
S2A 0.0358(5) 0.0611(6) 0.0689(6) -0.0088(4) -0.0052(4) -0.0216(4)
F1 0.0353(8) 0.0424(9) 0.0389(8) -0.0077(7) -0.0098(7) -0.0140(7)
F2 0.0568(11) 0.0623(11) 0.0531(10) -0.0121(9) 0.0002(8) -0.0406(9)
F3 0.0920(15) 0.0492(11) 0.0529(11) 0.0066(9) -0.0056(10) -0.0418(11)
F4 0.0640(12) 0.0443(10) 0.0410(9) 0.0043(8) -0.0136(8) -0.0132(9)
O1 0.0406(10) 0.0334(10) 0.0227(8) -0.0074(7) 0.0042(7) -0.0129(8)
O2 0.0304(9) 0.0267(9) 0.0289(9) -0.0104(7) 0.0036(7) -0.0111(7)
O3 0.0351(10) 0.0420(11) 0.0406(11) -0.0228(10) -0.0018(8) -0.0036(9)
O4 0.0409(11) 0.0639(14) 0.0462(12) -0.0099(10) -0.0175(10) -0.0119(10)
O5 0.0295(9) 0.0384(10) 0.0310(9) -0.0115(8) -0.0037(7) -0.0127(8)
N1 0.0257(10) 0.0301(10) 0.0259(10) -0.0023(8) -0.0028(8) -0.0126(8)
N2 0.0355(11) 0.0344(11) 0.0270(10) -0.0054(9) -0.0022(9) -0.0186(9)
N3 0.0279(11) 0.0303(11) 0.0453(13) -0.0162(10) -0.0026(9) -0.0086(9)
N4 0.0560(17) 0.0529(16) 0.0573(16) 0.0067(13) -0.0175(13) -0.0291(14)
C1 0.0394(14) 0.0398(15) 0.0306(13) -0.0098(11) -0.0005(11) -0.0207(13)
C2 0.0428(15) 0.0524(17) 0.0296(13) -0.0107(12) 0.0025(12) -0.0293(14)
C3 0.0518(17) 0.0481(17) 0.0276(13) 0.0027(12) -0.0049(12) -0.0335(14)
C4 0.0414(15) 0.0383(15) 0.0329(14) -0.0006(11) -0.0078(11) -0.0221(13)
C5 0.0332(13) 0.0355(13) 0.0276(12) -0.0047(10) -0.0065(10) -0.0197(11)
C6 0.0337(14) 0.0297(13) 0.0321(13) -0.0010(11) -0.0064(11) -0.0133(11)
C7 0.0397(16) 0.0589(19) 0.0459(17) -0.0250(15) -0.0061(13) -0.0166(14)
C8 0.0314(15) 0.066(2) 0.065(2) -0.0349(17) -0.0133(14) -0.0027(15)
C10 0.0281(12) 0.0340(13) 0.0315(13) -0.0087(10) -0.0008(10) -0.0125(10)
C11 0.0282(13) 0.0394(14) 0.0295(13) -0.0108(12) 0.0000(10) -0.0132(11)
C12 0.0247(12) 0.0303(12) 0.0278(12) -0.0084(10) -0.0009(10) -0.0125(10)
C13 0.0452(19) 0.056(2) 0.067(2) 0.0117(17) -0.0182(17) -0.0256(16)
C14 0.0304(16) 0.0417(18) 0.093(3) 0.0029(18) -0.0041(17) -0.0063(14)
C15 0.060(2) 0.050(2) 0.072(2) -0.0197(18) 0.0121(19) -0.0186(17)
C16 0.0328(14) 0.0419(15) 0.0472(16) -0.0140(13) -0.0023(12) -0.0106(12)
C17 0.0345(14) 0.0317(13) 0.0448(15) -0.0018(12) -0.0078(12) -0.0136(11)
C18 0.0324(14) 0.0324(15) 0.0428(16) -0.0127(12) -0.0042(12) -0.0119(11)
C19 0.057(2) 0.053(2) 0.065(2) -0.0046(17) 0.0016(18) -0.0258(17)
C20 0.064(2) 0.057(2) 0.068(2) 0.0075(18) -0.0221(19) -0.0276(18)
C22 0.0318(14) 0.0271(13) 0.0628(19) -0.0102(12) -0.0041(13) -0.0111(11)
C23 0.0358(15) 0.0316(14) 0.0601(19) -0.0198(13) -0.0021(13) -0.0114(12)
C24 0.0269(13) 0.0330(13) 0.0406(15) -0.0162(11) -0.0004(11) -0.0104(11)
C25 0.0220(11) 0.0281(12) 0.0286(12) -0.0114(10) 0.0003(9) -0.0117(9)
C26 0.0218(11) 0.0303(12) 0.0272(12) -0.0076(10) -0.0018(9) -0.0126(10)
C27 0.0246(11) 0.0336(13) 0.0244(12) -0.0087(10) 0.0005(9) -0.0132(10)
C28 0.0296(12) 0.0282(12) 0.0273(12) -0.0115(10) 0.0012(10) -0.0096(10)
C29 0.0284(12) 0.0275(13) 0.0257(12) -0.0061(10) -0.0016(9) -0.0105(10)
C30 0.0255(12) 0.0296(12) 0.0245(12) -0.0077(10) -0.0007(9) -0.0117(10)
C31 0.0264(12) 0.0311(13) 0.0277(12) -0.0091(10) -0.0036(10) -0.0107(10)
C32 0.0260(12) 0.0341(13) 0.0267(12) -0.0138(10) 0.0011(9) -0.0129(10)
C33 0.0286(13) 0.0376(14) 0.0277(12) -0.0113(11) -0.0024(10) -0.0129(11)
C34 0.0255(12) 0.0458(15) 0.0268(12) -0.0173(11) -0.0007(10) -0.0123(11)
C35 0.0226(12) 0.0435(15) 0.0357(13) -0.0229(12) -0.0017(10) -0.0096(11)
C36 0.0222(11) 0.0351(13) 0.0356(13) -0.0162(11) -0.0036(10) -0.0106(10)
C37 0.0236(11) 0.0345(13) 0.0283(12) -0.0134(10) -0.0007(9) -0.0135(10)
C38 0.0308(12) 0.0299(12) 0.0188(11) -0.0099(9) 0.0025(9) -0.0091(10)
C39 0.0348(13) 0.0308(13) 0.0236(11) -0.0084(10) -0.0010(10) -0.0111(11)
C40 0.0429(15) 0.0475(16) 0.0335(14) -0.0161(12) 0.0051(11) -0.0253(13)
C41 0.0577(18) 0.0346(14) 0.0325(14) -0.0040(11) 0.0010(13) -0.0198(13)
C42 0.0509(17) 0.0330(14) 0.0245(13) -0.0031(11) -0.0028(11) -0.0087(12)
C43 0.0359(14) 0.0366(14) 0.0234(12) -0.0094(10) -0.0018(10) -0.0091(11)
C44 0.0329(14) 0.0416(15) 0.0286(13) -0.0129(11) -0.0015(11) -0.0081(11)
Cl1 0.0593(4) 0.0303(3) 0.0305(3) -0.0137(3) 0.0072(3) -0.0107(3)
Cl2 0.0386(4) 0.0575(4) 0.0296(3) -0.0207(3) 0.0053(3) -0.0113(3)
Cl3 0.197(10) 0.261(13) 0.318(16) -0.055(11) -0.083(11) -0.038(9)
Cl3B 0.0899(18) 0.114(2) 0.235(4) -0.070(3) -0.002(2) -0.0263(16)
Cl4 0.154(5) 0.078(3) 0.157(5) -0.040(3) 0.070(4) -0.067(3)
Cl4C 0.115(7) 0.080(4) 0.146(6) 0.007(4) -0.043(5) -0.054(4)
Cl4B 0.101(7) 0.097(7) 0.52(3) -0.011(11) 0.119(13) -0.037(6)

loop_
_atom_type_symbol
_atom_type_description
_atom_type_scat_dispersion_real
_atom_type_scat_dispersion_imag
_atom_type_scat_source
C C 0.0033 0.0016 'International Tables Vol C Tables 4.2.6.8 and 6.1.1.4'
H H 0.0000 0.0000 'International Tables Vol C Tables 4.2.6.8 and 6.1.1.4'
N N 0.0061 0.0033 'International Tables Vol C Tables 4.2.6.8 and 6.1.1.4'
O O 0.0106 0.0060 'International Tables Vol C Tables 4.2.6.8 and 6.1.1.4'
F F 0.0171 0.0103 'International Tables Vol C Tables 4.2.6.8 and 6.1.1.4'
S S 0.1246 0.1234 'International Tables Vol C Tables 4.2.6.8 and 6.1.1.4'
Cl Cl 0.1484 0.1585 'International Tables Vol C Tables 4.2.6.8 and 6.1.1.4'

loop_
_geom_angle_atom_site_label_1
_geom_angle_atom_site_label_2
_geom_angle_atom_site_label_3
_geom_angle
C7 S1 C10 91.93(14)
C10 C9 C8 109.7(3)
C10 C9 H9 125.2
C8 C9 H9 125.2
C10 C9A C7 116.4(14)
C10 C9A H9A 121.8
C7 C9A H9A 121.8
C8 S1A C10 90.0(3)
C19 S2 C22 93.20(17)
C22 C21 C20 115.5(4)
C22 C21 H21 122.3
C20 C21 H21 122.3
C22 C21A C19 123(2)
C22 C21A H21A 118.3
C19 C21A H21A 118.3
C20 S2A C22 93.8(5)
C27 O1 H1A 116(2)
C37 O2 C25 118.97(18)
C35 O3 H3A 105(2)
C44 O5 C31 111.63(19)
C6 N1 C11 111.8(2)
C6 N1 C12 109.92(19)
C11 N1 C12 110.11(19)
C5 N2 C1 118.6(2)
C18 N3 C24 110.5(2)
C18 N3 C23 112.4(2)
C24 N3 C23 112.6(2)
C13 N4 C17 118.3(3)
N2 C1 C2 123.1(3)
N2 C1 H1 115.6(18)
C2 C1 H1 121.2(18)
Cl3 C1S Cl3C 79.4(10)
Cl3 C1S Cl3B 51.4(7)
Cl3C C1S Cl3B 43.9(8)
Cl3 C1S Cl4B 107.8(11)
Cl3C C1S Cl4B 75.9(10)
Cl3B C1S Cl4B 115.8(9)
Cl3 C1S Cl4C 124.1(10)
Cl3C C1S Cl4C 71.2(10)
Cl3B C1S Cl4C 115.0(8)
Cl4B C1S Cl4C 19.9(7)
Cl3 C1S Cl4 49.9(7)
Cl3C C1S Cl4 100.0(9)
Cl3B C1S Cl4 96.8(7)
Cl4B C1S Cl4 69.6(9)
Cl4C C1S Cl4 89.5(7)
Cl3 C1S Cl3A 101.3(14)
Cl3C C1S Cl3A 47.1(12)
Cl3B C1S Cl3A 89.3(13)
Cl4B C1S Cl3A 29.1(12)
Cl4C C1S Cl3A 27.3(11)
Cl4 C1S Cl3A 83.1(13)
C3 C2 C1 118.2(3)
C3 C2 H2 122.6(19)
C1 C2 H2 119(2)
C2 C3 C4 119.5(3)
C2 C3 H3 122(2)
C4 C3 H3 119(2)
C3 C4 C5 119.1(3)
C3 C4 H4 118.9(18)
C5 C4 H4 121.9(18)
N2 C5 C4 121.6(2)
N2 C5 C6 119.0(2)
C4 C5 C6 119.5(2)
N1 C6 C5 112.8(2)
N1 C6 H6A 110.6(18)
C5 C6 H6A 110.2(18)
N1 C6 H6B 106.5(17)
C5 C6 H6B 106.4(17)
H6A C6 H6B 110(2)
C8 C7 C9A 99.8(8)
C8 C7 S1 114.2(2)
C9A C7 S1 15.6(9)
C8 C7 H7 128(3)
C9A C7 H7 132(3)
S1 C7 H7 118(2)
C7 C8 C9 112.3(3)
C7 C8 S1A 124.1(3)
C9 C8 S1A 15.0(2)
C7 C8 H8 124(2)
C9 C8 H8 123(2)
S1A C8 H8 112(2)
C9A C10 C9 100.5(8)
C9A C10 C11 132.0(8)
C9 C10 C11 127.0(3)
C9A C10 S1A 106.9(9)
C9 C10 S1A 11.8(3)
C11 C10 S1A 118.8(3)
C9A C10 S1 13.1(10)
C9 C10 S1 111.5(2)
C11 C10 S1 121.47(19)
S1A C10 S1 119.0(2)
N1 C11 C10 113.1(2)
N1 C11 H11A 106.8(17)
C10 C11 H11A 107.8(16)
N1 C11 H11B 111.1(16)
C10 C11 H11B 109.2(16)
H11A C11 H11B 109(2)
N1 C12 C26 112.69(19)
N1 C12 H12A 111.6(16)
C26 C12 H12A 110.1(16)
N1 C12 H12B 104.8(15)
C26 C12 H12B 107.9(15)
H12A C12 H12B 110(2)
N4 C13 C14 121.5(3)
N4 C13 H13 117(3)
C14 C13 H13 121(3)
C13 C14 C15 118.7(3)
C13 C14 H14 121(3)
C15 C14 H14 120(3)
C16 C15 C14 121.1(4)
C16 C15 H15 118(3)
C14 C15 H15 121(3)
C17 C16 C15 117.7(3)
C17 C16 H16 121.1
C15 C16 H16 121.1
C16 C17 N4 122.6(3)
C16 C17 C18 119.5(3)
N4 C17 C18 117.8(3)
N3 C18 C17 113.8(2)
N3 C18 H18A 111.1(17)
C17 C18 H18A 109.2(17)
N3 C18 H18B 107.4(18)
C17 C18 H18B 109.0(18)
H18A C18 H18B 106(2)
C20 C19 C21A 93.2(14)
C20 C19 S2 111.8(3)
C21A C19 S2 21.9(19)
C20 C19 H19 125(2)
C21A C19 H19 140(3)
S2 C19 H19 123(2)
C19 C20 C21 111.1(4)
C19 C20 S2A 124.3(5)
C21 C20 S2A 13.6(5)
C19 C20 H20 122(3)
C21 C20 H20 127(3)
S2A C20 H20 114(3)
C21 C22 C21A 91.7(14)
C21 C22 C23 128.8(3)
C21A C22 C23 137.9(11)
C21 C22 S2A 8.9(5)
C21A C22 S2A 100.5(14)
C23 C22 S2A 120.5(5)
C21 C22 S2 108.4(3)
C21A C22 S2 20(2)
C23 C22 S2 122.9(2)
S2A C22 S2 116.6(4)
N3 C23 C22 116.6(2)
N3 C23 H23A 106.6(19)
C22 C23 H23A 108.4(19)
N3 C23 H23B 105.8(17)
C22 C23 H23B 109.4(17)
H23A C23 H23B 110(3)
N3 C24 C36 111.1(2)
N3 C24 H24A 110.7(17)
C36 C24 H24A 110.7(17)
N3 C24 H24B 106.0(16)
C36 C24 H24B 110.4(16)
H24A C24 H24B 108(2)
O2 C25 C30 122.2(2)
O2 C25 C26 115.0(2)
C30 C25 C26 122.8(2)
C25 C26 C27 118.2(2)
C25 C26 C12 122.0(2)
C27 C26 C12 119.8(2)
O1 C27 C26 123.6(2)
O1 C27 C28 117.7(2)
C26 C27 C28 118.7(2)
C29 C28 C27 122.0(2)
C29 C28 Cl1 118.87(19)
C27 C28 Cl1 119.12(18)
C28 C29 C30 120.1(2)
C28 C29 H29 121.3(16)
C30 C29 H29 118.5(16)
C25 C30 C29 118.1(2)
C25 C30 C31 121.3(2)
C29 C30 C31 120.5(2)
C32 C31 C30 111.4(2)
C32 C31 C38 113.1(2)
C30 C31 C38 114.36(19)
C32 C31 O5 108.03(18)
C30 C31 O5 107.93(18)
C38 C31 O5 101.26(18)
C37 C32 C33 118.1(2)
C37 C32 C31 121.3(2)
C33 C32 C31 120.5(2)
C34 C33 C32 120.6(3)
C34 C33 H33 119.4(16)
C32 C33 H33 120.0(16)
C33 C34 C35 121.2(2)
C33 C34 Cl2 119.0(2)
C35 C34 Cl2 119.71(19)
O3 C35 C34 119.2(2)
O3 C35 C36 121.3(3)
C34 C35 C36 119.5(2)
C37 C36 C35 118.0(2)
C37 C36 C24 121.8(2)
C35 C36 C24 120.2(2)
O2 C37 C32 122.4(2)
O2 C37 C36 115.1(2)
C32 C37 C36 122.5(2)
C43 C38 C39 120.2(2)
C43 C38 C31 110.6(2)
C39 C38 C31 129.2(2)
F1 C39 C40 119.9(2)
F1 C39 C38 121.3(2)
C40 C39 C38 118.7(2)
F2 C40 C39 119.9(3)
F2 C40 C41 119.0(3)
C39 C40 C41 121.1(3)
F3 C41 C42 120.6(3)
F3 C41 C40 119.4(3)
C42 C41 C40 120.1(3)
F4 C42 C41 119.5(3)
F4 C42 C43 121.4(3)
C41 C42 C43 119.1(2)
C38 C43 C42 120.8(3)
C38 C43 C44 108.2(2)
C42 C43 C44 131.0(2)
O4 C44 O5 122.3(3)
O4 C44 C43 129.4(3)
O5 C44 C43 108.3(2)
Cl3B Cl3 Cl4 131.0(10)
Cl3B Cl3 C1S 67.8(8)
Cl4 Cl3 C1S 72.5(7)
Cl3B Cl3 Cl3C 36.0(7)
Cl4 Cl3 Cl3C 96.2(9)
C1S Cl3 Cl3C 52.3(8)
Cl4C Cl3A Cl4B 38(2)
Cl4C Cl3A Cl3C 115(4)
Cl4B Cl3A Cl3C 120(3)
Cl4C Cl3A C1S 66(2)
Cl4B Cl3A C1S 64(2)
Cl3C Cl3A C1S 57.2(14)
Cl3C Cl3B Cl3 102.5(10)
Cl3C Cl3B C1S 68.0(9)
Cl3 Cl3B C1S 60.9(5)
Cl3B Cl3C Cl3A 139(2)
Cl3B Cl3C C1S 68.1(10)
Cl3A Cl3C C1S 75.7(17)
Cl3B Cl3C Cl4C 124.4(13)
Cl3A Cl3C Cl4C 23.8(16)
C1S Cl3C Cl4C 56.4(8)
Cl3B Cl3C Cl3 41.5(7)
Cl3A Cl3C Cl3 99.1(17)
C1S Cl3C Cl3 48.3(7)
Cl4C Cl3C Cl3 92.7(9)
Cl3B Cl3C Cl4B 117.0(14)
Cl3A Cl3C Cl4B 22.8(15)
C1S Cl3C Cl4B 53.4(9)
Cl4C Cl3C Cl4B 16.7(6)
Cl3 Cl3C Cl4B 79.8(10)
Cl3 Cl4 C1S 57.6(6)
Cl3 Cl4 Cl4B 101.0(7)
C1S Cl4 Cl4B 54.0(5)
Cl4B Cl4C Cl3A 76(3)
Cl4B Cl4C C1S 78(2)
Cl3A Cl4C C1S 87(2)
Cl4B Cl4C Cl3C 91(2)
Cl3A Cl4C Cl3C 42(3)
C1S Cl4C Cl3C 52.4(7)
Cl4C Cl4B Cl3A 66(3)
Cl4C Cl4B C1S 82.4(18)
Cl3A Cl4B C1S 87(2)
Cl4C Cl4B Cl4 139(2)
Cl3A Cl4B Cl4 108(3)
C1S Cl4B Cl4 56.4(9)
Cl4C Cl4B Cl3C 72.4(18)
Cl3A Cl4B Cl3C 37(2)
C1S Cl4B Cl3C 50.7(7)
Cl4 Cl4B Cl3C 80.3(9)

loop_
_geom_bond_atom_site_label_1
_geom_bond_atom_site_label_2
_geom_bond_distance
S1 C7 1.680(3)
S1 C10 1.710(3)
C9 C10 1.402(5)
C9 C8 1.455(5)
C9 H9 0.9300
C9A C10 1.393(17)
C9A C7 1.475(17)
C9A H9A 0.9300
S1A C8 1.612(6)
S1A C10 1.691(6)
S2 C19 1.690(4)
S2 C22 1.717(3)
C21 C22 1.353(6)
C21 C20 1.407(6)
C21 H21 0.9300
C21A C22 1.377(19)
C21A C19 1.43(2)
C21A H21A 0.9300
S2A C20 1.544(12)
S2A C22 1.650(10)
F1 C39 1.333(3)
F2 C40 1.335(3)
F3 C41 1.322(3)
F4 C42 1.347(3)
O1 C27 1.332(3)
O1 H1A 0.95(4)
O2 C37 1.379(3)
O2 C25 1.380(3)
O3 C35 1.344(3)
O3 H3A 0.84(3)
O4 C44 1.202(3)
O5 C44 1.351(3)
O5 C31 1.508(3)
N1 C6 1.464(3)
N1 C11 1.464(3)
N1 C12 1.468(3)
N2 C5 1.333(3)
N2 C1 1.341(3)
N3 C18 1.468(3)
N3 C24 1.477(3)
N3 C23 1.482(4)
N4 C13 1.337(5)
N4 C17 1.382(4)
C1 C2 1.375(4)
C1 H1 0.93(3)
C1S Cl3 1.623(15)
C1S Cl3C 1.72(2)
C1S Cl3B 1.721(13)
C1S Cl4B 1.78(2)
C1S Cl4C 1.808(15)
C1S Cl4 1.834(14)
C1S Cl3A 1.98(4)
C2 C3 1.373(4)
C2 H2 0.91(3)
C3 C4 1.379(4)
C3 H3 0.90(3)
C4 C5 1.388(4)
C4 H4 0.93(3)
C5 C6 1.512(4)
C6 H6A 1.05(3)
C6 H6B 0.90(3)
C7 C8 1.328(4)
C7 H7 0.86(4)
C8 H8 0.97(4)
C10 C11 1.488(3)
C11 H11A 1.00(3)
C11 H11B 0.95(3)
C12 C26 1.505(3)
C12 H12A 0.95(3)
C12 H12B 0.96(3)
C13 C14 1.363(6)
C13 H13 0.95(4)
C14 C15 1.383(6)
C14 H14 0.95(5)
C15 C16 1.364(5)
C15 H15 0.94(4)
C16 C17 1.345(4)
C16 H16 0.9300
C17 C18 1.505(4)
C18 H18A 0.99(3)
C18 H18B 0.91(3)
C19 C20 1.350(5)
C19 H19 0.95(4)
C20 H20 0.90(4)
C22 C23 1.498(4)
C23 H23A 0.97(3)
C23 H23B 0.98(3)
C24 C36 1.511(4)
C24 H24A 0.96(3)
C24 H24B 1.00(3)
C25 C30 1.383(3)
C25 C26 1.400(3)
C26 C27 1.400(3)
C27 C28 1.401(3)
C28 C29 1.368(3)
C28 Cl1 1.733(2)
C29 C30 1.395(3)
C29 H29 0.97(3)
C30 C31 1.502(3)
C31 C32 1.496(3)
C31 C38 1.504(3)
C32 C37 1.384(4)
C32 C33 1.396(3)
C33 C34 1.369(4)
C33 H33 0.94(3)
C34 C35 1.394(4)
C34 Cl2 1.732(2)
C35 C36 1.400(4)
C36 C37 1.399(3)
C38 C43 1.377(3)
C38 C39 1.386(4)
C39 C40 1.377(4)
C40 C41 1.383(4)
C41 C42 1.373(4)
C42 C43 1.385(4)
C43 C44 1.474(4)
Cl3 Cl3B 1.452(15)
Cl3 Cl4 1.470(14)
Cl3 Cl3C 2.14(2)
Cl3A Cl4C 0.91(4)
Cl3A Cl4B 0.97(4)
Cl3A Cl3C 1.50(4)
Cl3B Cl3C 1.29(2)
Cl3C Cl4C 2.05(2)
Cl3C Cl4B 2.15(2)
Cl4 Cl4B 2.06(3)
Cl4C Cl4B 0.62(2)

loop_
_geom_hbond_atom_site_label_D
_geom_hbond_atom_site_label_H
_geom_hbond_atom_site_label_A
_geom_hbond_distance_DH
_geom_hbond_distance_HA
_geom_hbond_distance_DA
_geom_hbond_angle_DHA
O1 H1A N1 0.95(4) 2.55(4) 3.190(3) 125(3)
O1 H1A N2 0.95(4) 1.70(4) 2.599(3) 157(3)
O3 H3A N3 0.84(3) 1.85(3) 2.634(3) 153(3)
